data_7049950
loop_
_publ_author_name
'Swidan, Ala'aeddeen'
'St Onge, P Blake J'
'Binder, Justin F.'
'Suter, Riccardo'
'Burford, Neil'
'Macdonald, Charles L. B.'

_publ_section_title
;
 2,6-Bis(benzimidazol-2-yl)pyridine complexes of group 14 elements.
;
_journal_issue 22
_journal_name_full 'Dalton transactions (Cambridge, England : 2003)'
_journal_page_first 7835
_journal_page_last 7843
_journal_paper_doi 10.1039/c9dt00995g
_journal_volume 48
_journal_year 2019
_chemical_formula_moiety '4(C33 H25 Cl Ge N5), 4(Cl3 Ge), C H2 Cl2'
_chemical_formula_sum 'C133 H102 Cl18 Ge8 N20'
_chemical_formula_weight 3199.16
_space_group_crystal_system triclinic
_space_group_IT_number 2
_space_group_name_Hall '-P 1'
_space_group_name_H-M_alt 'P -1'
_symmetry_space_group_name_Hall '-P 1'
_symmetry_space_group_name_H-M 'P -1'
_atom_sites_solution_hydrogens geom
_atom_sites_solution_primary heavy
_audit_creation_date 2018-10-31
_audit_creation_method
;
Olex2 1.2
(compiled 2018.05.29 svn.r3508 for OlexSys, GUI svn.r5506)
;
_audit_update_record
;
2019-02-04 deposited with the CCDC.    2019-05-03 downloaded from the CCDC.
;
_cell_angle_alpha 86.094(2)
_cell_angle_beta 74.051(2)
_cell_angle_gamma 76.567(2)
_cell_formula_units_Z 1
_cell_length_a 14.1393(9)
_cell_length_b 15.1768(9)
_cell_length_c 16.3072(11)
_cell_measurement_reflns_used 9114
_cell_measurement_temperature 170
_cell_measurement_theta_max 30.390
_cell_measurement_theta_min 2.937
_cell_volume 3272.6(4)
_computing_cell_refinement 'SAINT v8.37A (Bruker, 2015)'
_computing_data_collection APEX3
_computing_data_reduction 'SAINT v8.37A (Bruker, 2015)'
_computing_molecular_graphics 'Olex2 (Dolomanov et al., 2009)'
_computing_publication_material 'Olex2 (Dolomanov et al., 2009)'
_computing_structure_refinement 'XL (Sheldrick, 2008)'
_computing_structure_solution 'XS (Sheldrick, 2008)'
_diffrn_ambient_temperature 170.0
_diffrn_measured_fraction_theta_full 0.998
_diffrn_measured_fraction_theta_max 0.998
_diffrn_measurement_device_type 'Bruker APEX3 Photon 100'
_diffrn_measurement_method '\f and \w scans'
_diffrn_radiation_type MoK\a
_diffrn_radiation_wavelength 0.71073
_diffrn_reflns_av_R_equivalents 0.0470
_diffrn_reflns_av_unetI/netI 0.0236
_diffrn_reflns_Laue_measured_fraction_full 0.998
_diffrn_reflns_Laue_measured_fraction_max 0.998
_diffrn_reflns_limit_h_max 20
_diffrn_reflns_limit_h_min -20
_diffrn_reflns_limit_k_max 21
_diffrn_reflns_limit_k_min -21
_diffrn_reflns_limit_l_max 23
_diffrn_reflns_limit_l_min -23
_diffrn_reflns_number 224637
_diffrn_reflns_point_group_measured_fraction_full 0.998
_diffrn_reflns_point_group_measured_fraction_max 0.998
_diffrn_reflns_theta_full 25.242
_diffrn_reflns_theta_max 30.593
_diffrn_reflns_theta_min 2.936
_diffrn_standards_number 0
_exptl_absorpt_coefficient_mu 2.238
_exptl_absorpt_correction_T_max 0.7461
_exptl_absorpt_correction_T_min 0.6357
_exptl_absorpt_correction_type multi-scan
_exptl_absorpt_process_details
'SADABS-2016/2 (Bruker,2016/2) was used for absorption correction. wR2(int) was 0.0750 before and 0.0555 after correction. The Ratio of minimum to maximum transmission is 0.8520. The \l/2 correction factor is Not present.'
_exptl_crystal_colour yellow
_exptl_crystal_colour_primary yellow
_exptl_crystal_density_diffrn 1.623
_exptl_crystal_description prism
_exptl_crystal_F_000 1602
_exptl_crystal_size_max 0.21
_exptl_crystal_size_mid 0.21
_exptl_crystal_size_min 0.135
_refine_diff_density_max 1.359
_refine_diff_density_min -1.112
_refine_diff_density_rms 0.085
_refine_ls_extinction_method none
_refine_ls_goodness_of_fit_ref 1.070
_refine_ls_hydrogen_treatment constr
_refine_ls_matrix_type full
_refine_ls_number_parameters 820
_refine_ls_number_reflns 20073
_refine_ls_number_restraints 24
_refine_ls_restrained_S_all 1.072
_refine_ls_R_factor_all 0.0598
_refine_ls_R_factor_gt 0.0375
_refine_ls_shift/su_max 0.004
_refine_ls_shift/su_mean 0.000
_refine_ls_structure_factor_coef Fsqd
_refine_ls_weighting_details 'w=1/[\s^2^(Fo^2^)+(0.0366P)^2^+3.9033P] where P=(Fo^2^+2Fc^2^)/3'
_refine_ls_weighting_scheme calc
_refine_ls_wR_factor_gt 0.0839
_refine_ls_wR_factor_ref 0.0973
_reflns_Friedel_coverage 0.000
_reflns_number_gt 15518
_reflns_number_total 20073
_reflns_threshold_expression 'I > 2\s(I)'
_cod_data_source_file c9dt00995g2.cif
_cod_data_source_block as660_p-1
_cod_depositor_comments 'Adding full bibliography for 7049950--7049959.cif.'
_cod_database_code 7049950
_shelx_shelxl_version_number 2016/6
_publ_section_exptl
;
Any special experimental details
;
_shelx_space_group_comment
;
The symmetry employed for this shelxl refinement is uniquely defined
by the following loop, which should always be used as a source of
symmetry information in preference to the above space-group names.
They are only intended as comments.
;
_shelx_estimated_absorpt_t_max 0.752
_shelx_estimated_absorpt_t_min 0.651
_olex2_refinement_description
;
1. Fixed Uiso
 At 1.2 times of:
  All C(H) groups, All C(H,H) groups
2. Restrained distances
 Cl9-C67 = Cl10-C67
 1.771 with sigma of 0.01
 Cl9-Cl10
 2.916 with sigma of 0.03
3. Uiso/Uaniso restraints and constraints
Cl9 \\sim Cl10 \\sim C67: within 2A with sigma of 0.04 and sigma for terminal
atoms of 0.08
4. Rigid body (RIGU) restrains
 Cl9, Cl10, C67
 with sigma for 1-2 distances of 0.004 and sigma for 1-3 distances of 0.004
5. Others
 Fixed Sof: Cl9(0.5) Cl10(0.5) C67(0.5) H67A(0.5) H67B(0.5)
6.a Secondary CH2 refined with riding coordinates:
 C53(H53A,H53B), C20(H20A,H20B), C27(H27A,H27B), C60(H60A,H60B), C67(H67A,H67B)
6.b Aromatic/amide H refined with riding coordinates:
 C2(H2), C3(H3), C38(H38), C4(H4), C5(H5), C35(H35), C36(H36), C42(H42),
 C43(H43), C44(H44), C59(H59), C9(H9), C11(H11), C48(H48), C15(H15), C37(H37),
 C51(H51), C50(H50), C49(H49), C66(H66), C58(H58), C55(H55), C57(H57), C26(H26),
  C22(H22), C56(H56), C16(H16), C62(H62), C18(H18), C17(H17), C65(H65),
 C64(H64), C63(H63), C29(H29), C33(H33), C24(H24), C25(H25), C23(H23), C10(H10),
  C32(H32), C30(H30), C31(H31)
;
_olex2_submission_special_instructions 'No special instructions were received'

loop_
_space_group_symop_operation_xyz
'x, y, z'
'-x, -y, -z'

loop_
_atom_site_label
_atom_site_type_symbol
_atom_site_fract_x
_atom_site_fract_y
_atom_site_fract_z
_atom_site_U_iso_or_equiv
_atom_site_adp_type
_atom_site_occupancy
_atom_site_site_symmetry_order
_atom_site_calc_flag
_atom_site_refinement_flags_posn
_atom_site_refinement_flags_adp
_atom_site_refinement_flags_occupancy
_atom_site_disorder_assembly
_atom_site_disorder_group
Ge1 Ge 0.00294(2) 0.84173(2) 0.75051(2) 0.02260(5) Uani 1 1 d . . . . .
Ge4 Ge 0.44104(2) 1.67118(2) 0.70282(2) 0.04355(8) Uani 1 1 d . . . . .
Ge2 Ge 0.00975(2) 1.34122(2) 0.74267(2) 0.01971(5) Uani 1 1 d . . . . .
Ge3 Ge 0.42229(2) 1.18132(2) 0.67477(2) 0.03069(6) Uani 1 1 d . . . . .
Cl2 Cl -0.11767(4) 1.46787(4) 0.77693(3) 0.02596(10) Uani 1 1 d . . . . .
Cl4 Cl 0.49983(4) 1.07778(4) 0.56883(4) 0.03545(13) Uani 1 1 d . . . . .
Cl5 Cl 0.42383(5) 1.07615(5) 0.78469(4) 0.03692(13) Uani 1 1 d . . . . .
Cl1 Cl -0.13092(4) 0.96381(4) 0.77359(4) 0.03586(13) Uani 1 1 d . . . . .
Cl3 Cl 0.25863(4) 1.18377(4) 0.66845(4) 0.03324(12) Uani 1 1 d . . . . .
Cl8 Cl 0.51329(6) 1.58277(6) 0.58424(5) 0.0591(2) Uani 1 1 d . . . . .
N2 N 0.13824(12) 1.40054(11) 0.70186(11) 0.0192(3) Uani 1 1 d . . . . .
N3 N 0.04852(13) 1.36968(12) 0.85842(11) 0.0227(3) Uani 1 1 d . . . . .
N0AA N 0.02536(13) 1.38214(11) 0.60624(11) 0.0202(3) Uani 1 1 d . . . . .
N7 N 0.13018(13) 1.39806(11) 0.47867(10) 0.0203(3) Uani 1 1 d . . . . .
C41 C 0.18098(15) 1.40847(13) 0.61727(13) 0.0206(4) Uani 1 1 d . . . . .
C40 C 0.11580(15) 1.39538(13) 0.56524(12) 0.0190(4) Uani 1 1 d . . . . .
C45 C 0.18895(16) 1.41162(13) 0.75853(13) 0.0226(4) Uani 1 1 d . . . . .
N6 N 0.14815(13) 0.90456(12) 0.49585(11) 0.0228(3) Uani 1 1 d . . . . .
N5 N 0.03687(13) 0.87975(12) 0.61668(11) 0.0221(3) Uani 1 1 d . . . . .
N4 N 0.13494(13) 0.89739(11) 0.72381(11) 0.0205(3) Uani 1 1 d . . . . .
C8 C 0.18618(15) 0.90732(13) 0.64133(13) 0.0219(4) Uani 1 1 d . . . . .
C7 C 0.12721(15) 0.89749(13) 0.58253(13) 0.0216(4) Uani 1 1 d . . . . .
C2 C -0.09643(17) 0.85527(14) 0.55024(14) 0.0260(4) Uani 1 1 d . . . . .
H2 H -0.143741 0.844577 0.601748 0.031 Uiso 1 1 calc R . . . .
C1 C -0.00374(16) 0.87278(13) 0.55020(13) 0.0222(4) Uani 1 1 d . . . . .
C6 C 0.06576(16) 0.88802(13) 0.47379(13) 0.0223(4) Uani 1 1 d . . . . .
C3 C -0.11624(18) 0.85421(15) 0.47200(16) 0.0304(5) Uani 1 1 d . . . . .
H3 H -0.178718 0.842826 0.469606 0.037 Uiso 1 1 calc R . . . .
C34 C -0.02298(15) 1.37450(13) 0.54479(12) 0.0199(4) Uani 1 1 d . . . . .
C38 C 0.01485(17) 1.38164(14) 0.38883(13) 0.0248(4) Uani 1 1 d . . . . .
H38 H 0.059558 1.387943 0.334499 0.030 Uiso 1 1 calc R . . . .
C4 C -0.04567(19) 0.86968(15) 0.39559(15) 0.0302(5) Uani 1 1 d . . . . .
H4 H -0.062127 0.868631 0.343016 0.036 Uiso 1 1 calc R . . . .
C5 C 0.04654(18) 0.88629(14) 0.39471(14) 0.0277(4) Uani 1 1 d . . . . .
H5 H 0.094202 0.895983 0.343059 0.033 Uiso 1 1 calc R . . . .
C39 C 0.04246(15) 1.38475(13) 0.46457(12) 0.0204(4) Uani 1 1 d . . . . .
C53 C 0.21935(16) 1.40345(14) 0.40693(13) 0.0242(4) Uani 1 1 d . . . . .
H53A H 0.265157 1.432297 0.426661 0.029 Uiso 1 1 calc R . . . .
H53B H 0.197397 1.441672 0.360949 0.029 Uiso 1 1 calc R . . . .
C35 C -0.11960(16) 1.36142(14) 0.55239(14) 0.0252(4) Uani 1 1 d . . . . .
H35 H -0.164364 1.354317 0.606493 0.030 Uiso 1 1 calc R . . . .
C20 C 0.23887(17) 0.91947(15) 0.43102(14) 0.0273(4) Uani 1 1 d . . . . .
H20A H 0.277801 0.949781 0.457680 0.033 Uiso 1 1 calc R . . . .
H20B H 0.218330 0.959903 0.385717 0.033 Uiso 1 1 calc R . . . .
C36 C -0.14713(18) 1.35929(15) 0.47776(15) 0.0279(4) Uani 1 1 d . . . . .
H36 H -0.212580 1.351118 0.480666 0.033 Uiso 1 1 calc R . . . .
C42 C 0.27594(17) 1.42857(16) 0.58801(15) 0.0285(4) Uani 1 1 d . . . . .
H42 H 0.305355 1.434358 0.528629 0.034 Uiso 1 1 calc R . . . .
C43 C 0.32664(17) 1.43995(17) 0.64610(16) 0.0323(5) Uani 1 1 d . . . . .
H43 H 0.391138 1.454245 0.626907 0.039 Uiso 1 1 calc R . . . .
C44 C 0.28391(17) 1.43062(16) 0.73203(16) 0.0306(5) Uani 1 1 d . . . . .
H44 H 0.319012 1.437124 0.772475 0.037 Uiso 1 1 calc R . . . .
Cl7 Cl 0.27535(5) 1.68059(4) 0.70185(5) 0.04460(16) Uani 1 1 d . . . . .
Cl6 Cl 0.44746(8) 1.55005(6) 0.79742(6) 0.0612(2) Uani 1 1 d . . . . .
N8 N 0.01994(13) 0.87950(12) 0.87172(11) 0.0244(4) Uani 1 1 d . . . . .
N9 N 0.11780(15) 0.89811(13) 0.95248(12) 0.0267(4) Uani 1 1 d . . . . .
N10 N 0.15115(14) 1.41263(12) 0.92195(12) 0.0256(4) Uani 1 1 d . . . . .
C54 C 0.27560(16) 1.31010(15) 0.37210(14) 0.0260(4) Uani 1 1 d . . . . .
C59 C 0.32230(17) 1.24631(15) 0.42170(15) 0.0291(5) Uani 1 1 d . . . . .
H59 H 0.320513 1.261564 0.477727 0.035 Uiso 1 1 calc R . . . .
C12 C 0.17709(16) 0.90484(14) 0.78718(13) 0.0229(4) Uani 1 1 d . . . . .
C13 C 0.10891(16) 0.89304(14) 0.87161(13) 0.0233(4) Uani 1 1 d . . . . .
C19 C -0.03344(17) 0.87428(15) 0.95577(14) 0.0271(4) Uani 1 1 d . . . . .
C9 C 0.28251(17) 0.92456(16) 0.62078(14) 0.0285(4) Uani 1 1 d . . . . .
H9 H 0.318533 0.930196 0.562912 0.034 Uiso 1 1 calc R . . . .
C11 C 0.27234(17) 0.92357(16) 0.76975(15) 0.0301(5) Uani 1 1 d . . . . .
H11 H 0.301077 0.929598 0.814765 0.036 Uiso 1 1 calc R . . . .
C14 C 0.02645(18) 0.88711(14) 1.00720(14) 0.0285(5) Uani 1 1 d . . . . .
C27 C 0.2042(2) 0.90264(16) 0.98481(16) 0.0330(5) Uani 1 1 d . . . . .
H27A H 0.182043 0.948338 1.030697 0.040 Uiso 1 1 calc R . . . .
H27B H 0.257010 0.921837 0.938171 0.040 Uiso 1 1 calc R . . . .
C52 C 0.00873(17) 1.36318(14) 0.94555(13) 0.0242(4) Uani 1 1 d . . . . .
C60 C 0.23006(19) 1.44921(15) 0.94119(16) 0.0299(5) Uani 1 1 d . . . . .
H60A H 0.198516 1.493887 0.987807 0.036 Uiso 1 1 calc R . . . .
H60B H 0.262613 1.481369 0.890207 0.036 Uiso 1 1 calc R . . . .
C46 C 0.13203(16) 1.39863(14) 0.84684(13) 0.0233(4) Uani 1 1 d . . . . .
C48 C 0.0519(2) 1.39348(15) 1.07466(15) 0.0329(5) Uani 1 1 d . . . . .
H48 H 0.095619 1.411523 1.101948 0.039 Uiso 1 1 calc R . . . .
C47 C 0.07251(18) 1.39009(14) 0.98581(13) 0.0258(4) Uani 1 1 d . . . . .
C15 C -0.0079(2) 0.88806(16) 1.09623(15) 0.0360(5) Uani 1 1 d . . . . .
H15 H 0.032370 0.897975 1.131209 0.043 Uiso 1 1 calc R . . . .
C37 C -0.08073(18) 1.36892(15) 0.39754(14) 0.0276(4) Uani 1 1 d . . . . .
H37 H -0.102525 1.366570 0.347731 0.033 Uiso 1 1 calc R . . . .
C51 C -0.07906(18) 1.33743(14) 0.99212(14) 0.0279(4) Uani 1 1 d . . . . .
H51 H -0.122172 1.318183 0.964934 0.034 Uiso 1 1 calc R . . . .
C61 C 0.30919(17) 1.37743(15) 0.96702(14) 0.0261(4) Uani 1 1 d . . . . .
C50 C -0.1004(2) 1.34128(16) 1.08028(14) 0.0333(5) Uani 1 1 d . . . . .
H50 H -0.159979 1.324794 1.114395 0.040 Uiso 1 1 calc R . . . .
C49 C -0.0360(2) 1.36899(16) 1.12015(15) 0.0352(5) Uani 1 1 d . . . . .
H49 H -0.053605 1.370952 1.180672 0.042 Uiso 1 1 calc R . . . .
C66 C 0.33873(19) 1.39087(18) 1.03845(16) 0.0355(5) Uani 1 1 d . . . . .
H66 H 0.307064 1.444330 1.071170 0.043 Uiso 1 1 calc R . . . .
C58 C 0.37163(19) 1.16039(17) 0.39030(18) 0.0385(6) Uani 1 1 d . . . . .
H58 H 0.403444 1.117094 0.424819 0.046 Uiso 1 1 calc R . . . .
C55 C 0.2799(2) 1.28766(19) 0.28991(16) 0.0417(6) Uani 1 1 d . . . . .
H55 H 0.249041 1.331233 0.254997 0.050 Uiso 1 1 calc R . . . .
C57 C 0.3746(2) 1.1377(2) 0.3092(2) 0.0495(7) Uani 1 1 d . . . . .
H57 H 0.407681 1.078533 0.287945 0.059 Uiso 1 1 calc R . . . .
C21 C 0.30508(17) 0.83106(17) 0.39177(15) 0.0311(5) Uani 1 1 d . . . . .
C26 C 0.33551(19) 0.75924(17) 0.44242(19) 0.0398(6) Uani 1 1 d . . . . .
H26 H 0.317357 0.766406 0.502550 0.048 Uiso 1 1 calc R . . . .
C22 C 0.3358(2) 0.8219(3) 0.30396(18) 0.0536(9) Uani 1 1 d . . . . .
H22 H 0.317764 0.871296 0.268080 0.064 Uiso 1 1 calc R . . . .
C56 C 0.3294(3) 1.2012(2) 0.25860(19) 0.0548(8) Uani 1 1 d . . . . .
H56 H 0.332048 1.185813 0.202374 0.066 Uiso 1 1 calc R . . . .
C16 C -0.1038(2) 0.87373(17) 1.13010(16) 0.0412(6) Uani 1 1 d . . . . .
H16 H -0.130060 0.873665 1.190334 0.049 Uiso 1 1 calc R . . . .
C62 C 0.3549(2) 1.29831(18) 0.92059(18) 0.0402(6) Uani 1 1 d . . . . .
H62 H 0.334673 1.287635 0.871917 0.048 Uiso 1 1 calc R . . . .
C18 C -0.13036(18) 0.85930(16) 0.99103(16) 0.0334(5) Uani 1 1 d . . . . .
H18 H -0.171032 0.849634 0.956303 0.040 Uiso 1 1 calc R . . . .
C17 C -0.1640(2) 0.85926(17) 1.07917(17) 0.0397(6) Uani 1 1 d . . . . .
H17 H -0.229399 0.849186 1.105728 0.048 Uiso 1 1 calc R . . . .
C65 C 0.4136(2) 1.3277(2) 1.0629(2) 0.0526(8) Uani 1 1 d . . . . .
H65 H 0.433302 1.337601 1.112119 0.063 Uiso 1 1 calc R . . . .
C64 C 0.4597(2) 1.2500(2) 1.0153(2) 0.0565(9) Uani 1 1 d . . . . .
H64 H 0.512087 1.206768 1.031222 0.068 Uiso 1 1 calc R . . . .
C63 C 0.4300(2) 1.2349(2) 0.9450(2) 0.0505(8) Uani 1 1 d . . . . .
H63 H 0.461070 1.180853 0.913090 0.061 Uiso 1 1 calc R . . . .
C28 C 0.24736(18) 0.81186(16) 1.01897(15) 0.0301(5) Uani 1 1 d . . . . .
C29 C 0.30080(19) 0.73999(18) 0.96511(17) 0.0360(5) Uani 1 1 d . . . . .
H29 H 0.313815 0.747995 0.905066 0.043 Uiso 1 1 calc R . . . .
C33 C 0.2295(2) 0.79856(19) 1.10709(17) 0.0387(6) Uani 1 1 d . . . . .
H33 H 0.194795 0.847990 1.144504 0.046 Uiso 1 1 calc R . . . .
C24 C 0.4202(2) 0.6663(3) 0.3203(3) 0.0743(14) Uani 1 1 d . . . . .
H24 H 0.457552 0.609428 0.295847 0.089 Uiso 1 1 calc R . . . .
C25 C 0.3924(2) 0.6765(2) 0.4065(3) 0.0590(10) Uani 1 1 d . . . . .
H25 H 0.411836 0.627310 0.442061 0.071 Uiso 1 1 calc R . . . .
C23 C 0.3944(2) 0.7378(4) 0.2687(3) 0.0771(15) Uani 1 1 d . . . . .
H23 H 0.416239 0.730613 0.208524 0.093 Uiso 1 1 calc R . . . .
C10 C 0.32464(18) 0.93331(17) 0.68547(15) 0.0322(5) Uani 1 1 d . . . . .
H10 H 0.389849 0.946069 0.672409 0.039 Uiso 1 1 calc R . . . .
C32 C 0.2618(2) 0.7144(2) 1.14031(19) 0.0447(7) Uani 1 1 d . . . . .
H32 H 0.246604 0.705308 1.200315 0.054 Uiso 1 1 calc R . . . .
C30 C 0.3355(2) 0.6558(2) 0.9992(2) 0.0472(7) Uani 1 1 d . . . . .
H30 H 0.372761 0.606645 0.962167 0.057 Uiso 1 1 calc R . . . .
C31 C 0.3160(2) 0.6435(2) 1.0862(2) 0.0485(7) Uani 1 1 d . . . . .
H31 H 0.340094 0.586016 1.108930 0.058 Uiso 1 1 calc R . . . .
Cl9 Cl 0.3931(4) 0.9888(4) 1.0600(3) 0.152(2) Uani 0.5 1 d D U P A -1
Cl10 Cl 0.5972(3) 1.0047(2) 0.9817(3) 0.0952(11) Uani 0.5 1 d D U P A -1
C67 C 0.4926(8) 0.9828(9) 0.9609(6) 0.135(4) Uani 0.5 1 d D U P A -1
H67A H 0.509181 0.921750 0.935651 0.162 Uiso 0.5 1 calc R . P A -1
H67B H 0.469614 1.027763 0.919544 0.162 Uiso 0.5 1 calc R . P A -1

loop_
_atom_site_aniso_label
_atom_site_aniso_U_11
_atom_site_aniso_U_22
_atom_site_aniso_U_33
_atom_site_aniso_U_23
_atom_site_aniso_U_13
_atom_site_aniso_U_12
Ge1 0.02257(11) 0.01873(10) 0.02409(11) 0.00258(8) -0.00170(8) -0.00607(8)
Ge4 0.03709(15) 0.03619(15) 0.05501(18) -0.01823(13) 0.00120(13) -0.01447(12)
Ge2 0.02291(10) 0.01661(9) 0.01812(10) -0.00018(7) -0.00328(8) -0.00409(8)
Ge3 0.02836(12) 0.02496(12) 0.03950(14) -0.00934(10) -0.00670(10) -0.00761(9)
Cl2 0.0241(2) 0.0268(2) 0.0208(2) -0.00032(18) -0.00267(18) 0.00264(18)
Cl4 0.0309(3) 0.0398(3) 0.0323(3) -0.0101(2) 0.0007(2) -0.0093(2)
Cl5 0.0333(3) 0.0460(3) 0.0314(3) -0.0075(2) -0.0118(2) -0.0028(2)
Cl1 0.0270(3) 0.0389(3) 0.0292(3) 0.0053(2) -0.0002(2) 0.0068(2)
Cl3 0.0249(2) 0.0346(3) 0.0373(3) 0.0037(2) -0.0085(2) -0.0016(2)
Cl8 0.0472(4) 0.0674(5) 0.0531(4) -0.0242(4) 0.0215(3) -0.0284(4)
N2 0.0188(7) 0.0167(7) 0.0203(8) -0.0015(6) -0.0037(6) -0.0017(6)
N3 0.0256(8) 0.0216(8) 0.0189(8) -0.0008(6) -0.0067(7) -0.0004(7)
N0AA 0.0197(8) 0.0195(8) 0.0188(7) -0.0013(6) -0.0015(6) -0.0028(6)
N7 0.0197(8) 0.0197(8) 0.0167(7) 0.0013(6) 0.0004(6) -0.0017(6)
C41 0.0202(9) 0.0163(8) 0.0217(9) -0.0009(7) -0.0024(7) -0.0008(7)
C40 0.0196(9) 0.0168(8) 0.0170(8) 0.0002(7) -0.0009(7) -0.0015(7)
C45 0.0237(9) 0.0179(9) 0.0260(10) -0.0027(7) -0.0095(8) 0.0001(7)
N6 0.0239(8) 0.0207(8) 0.0198(8) 0.0008(6) 0.0009(6) -0.0054(7)
N5 0.0216(8) 0.0200(8) 0.0219(8) 0.0004(6) -0.0011(6) -0.0047(6)
N4 0.0191(8) 0.0167(7) 0.0224(8) -0.0021(6) -0.0003(6) -0.0033(6)
C8 0.0220(9) 0.0181(9) 0.0221(9) -0.0016(7) 0.0002(7) -0.0045(7)
C7 0.0229(9) 0.0178(9) 0.0197(9) -0.0007(7) 0.0002(7) -0.0030(7)
C2 0.0265(10) 0.0215(10) 0.0293(10) 0.0016(8) -0.0056(8) -0.0066(8)
C1 0.0245(10) 0.0159(9) 0.0233(9) 0.0012(7) -0.0036(8) -0.0027(7)
C6 0.0254(10) 0.0156(9) 0.0229(9) 0.0009(7) -0.0030(8) -0.0032(7)
C3 0.0311(11) 0.0261(11) 0.0361(12) 0.0010(9) -0.0118(9) -0.0073(9)
C34 0.0238(9) 0.0152(8) 0.0183(8) -0.0002(7) -0.0037(7) -0.0018(7)
C38 0.0327(11) 0.0199(9) 0.0196(9) 0.0000(7) -0.0050(8) -0.0039(8)
C4 0.0382(12) 0.0256(11) 0.0285(11) 0.0028(8) -0.0142(9) -0.0050(9)
C5 0.0353(12) 0.0215(10) 0.0233(10) 0.0024(8) -0.0052(9) -0.0042(8)
C39 0.0228(9) 0.0156(8) 0.0198(9) 0.0010(7) -0.0033(7) -0.0012(7)
C53 0.0228(9) 0.0238(10) 0.0189(9) 0.0035(7) 0.0031(7) -0.0028(8)
C35 0.0263(10) 0.0232(10) 0.0255(10) 0.0007(8) -0.0039(8) -0.0080(8)
C20 0.0278(11) 0.0290(11) 0.0217(10) 0.0019(8) 0.0020(8) -0.0106(9)
C36 0.0310(11) 0.0242(10) 0.0314(11) 0.0020(8) -0.0110(9) -0.0095(9)
C42 0.0235(10) 0.0306(11) 0.0280(11) 0.0011(9) -0.0014(8) -0.0059(8)
C43 0.0216(10) 0.0353(12) 0.0401(13) 0.0008(10) -0.0061(9) -0.0092(9)
C44 0.0267(11) 0.0322(12) 0.0352(12) -0.0031(9) -0.0120(9) -0.0059(9)
Cl7 0.0316(3) 0.0336(3) 0.0610(4) -0.0057(3) -0.0006(3) -0.0048(2)
Cl6 0.0822(6) 0.0551(5) 0.0529(4) -0.0095(4) -0.0281(4) -0.0134(4)
N8 0.0216(8) 0.0237(9) 0.0228(8) 0.0004(7) 0.0003(7) -0.0025(7)
N9 0.0308(9) 0.0240(9) 0.0223(8) -0.0010(7) -0.0047(7) -0.0031(7)
N10 0.0312(9) 0.0214(8) 0.0260(9) -0.0030(7) -0.0140(7) -0.0008(7)
C54 0.0215(9) 0.0269(10) 0.0231(10) -0.0004(8) 0.0013(8) -0.0013(8)
C59 0.0251(10) 0.0278(11) 0.0301(11) 0.0020(9) -0.0034(9) -0.0028(8)
C12 0.0235(10) 0.0197(9) 0.0223(9) -0.0030(7) -0.0016(8) -0.0029(7)
C13 0.0231(9) 0.0199(9) 0.0232(9) -0.0015(7) -0.0025(8) -0.0017(7)
C19 0.0273(10) 0.0217(10) 0.0240(10) 0.0015(8) 0.0024(8) -0.0007(8)
C9 0.0238(10) 0.0327(11) 0.0261(10) -0.0015(9) 0.0022(8) -0.0107(9)
C11 0.0265(11) 0.0348(12) 0.0298(11) -0.0043(9) -0.0052(9) -0.0103(9)
C14 0.0341(11) 0.0194(10) 0.0244(10) -0.0004(8) -0.0017(9) 0.0018(8)
C27 0.0439(14) 0.0293(11) 0.0300(11) -0.0010(9) -0.0137(10) -0.0116(10)
C52 0.0327(11) 0.0180(9) 0.0188(9) -0.0025(7) -0.0083(8) 0.0026(8)
C60 0.0384(12) 0.0212(10) 0.0349(12) -0.0045(8) -0.0183(10) -0.0044(9)
C46 0.0250(10) 0.0200(9) 0.0239(9) -0.0023(7) -0.0101(8) 0.0018(7)
C48 0.0501(14) 0.0233(10) 0.0247(10) -0.0040(8) -0.0168(10) 0.0024(10)
C47 0.0352(11) 0.0187(9) 0.0223(10) -0.0015(7) -0.0119(8) 0.0015(8)
C15 0.0473(14) 0.0265(11) 0.0238(11) 0.0003(9) -0.0022(10) 0.0031(10)
C37 0.0373(12) 0.0229(10) 0.0256(10) 0.0000(8) -0.0139(9) -0.0059(9)
C51 0.0348(12) 0.0207(10) 0.0240(10) -0.0001(8) -0.0058(9) -0.0002(8)
C61 0.0277(10) 0.0237(10) 0.0300(11) -0.0029(8) -0.0122(9) -0.0054(8)
C50 0.0456(14) 0.0243(11) 0.0225(10) 0.0014(8) -0.0031(9) -0.0003(10)
C49 0.0555(16) 0.0237(11) 0.0205(10) -0.0009(8) -0.0108(10) 0.0040(10)
C66 0.0343(12) 0.0409(13) 0.0355(12) -0.0119(10) -0.0153(10) -0.0060(10)
C58 0.0287(12) 0.0310(12) 0.0475(15) 0.0019(11) -0.0054(11) 0.0033(10)
C55 0.0463(15) 0.0430(15) 0.0238(11) -0.0056(10) -0.0029(10) 0.0075(12)
C57 0.0448(16) 0.0328(14) 0.0560(18) -0.0149(12) 0.0014(13) 0.0068(12)
C21 0.0213(10) 0.0399(13) 0.0310(11) -0.0119(9) 0.0012(8) -0.0114(9)
C26 0.0325(12) 0.0276(12) 0.0510(15) -0.0064(11) 0.0062(11) -0.0092(10)
C22 0.0261(12) 0.100(3) 0.0337(14) -0.0259(15) -0.0042(10) -0.0091(14)
C56 0.062(2) 0.0530(18) 0.0350(14) -0.0209(13) -0.0021(13) 0.0087(15)
C16 0.0507(16) 0.0294(12) 0.0261(11) 0.0035(9) 0.0078(11) 0.0028(11)
C62 0.0487(15) 0.0335(13) 0.0430(14) -0.0118(11) -0.0257(12) 0.0013(11)
C18 0.0272(11) 0.0286(11) 0.0345(12) 0.0049(9) 0.0029(9) -0.0017(9)
C17 0.0342(13) 0.0286(12) 0.0379(13) 0.0076(10) 0.0117(10) 0.0011(10)
C65 0.0483(17) 0.065(2) 0.0544(18) -0.0122(15) -0.0355(15) -0.0022(15)
C64 0.0459(17) 0.0493(18) 0.081(2) -0.0104(16) -0.0421(17) 0.0082(13)
C63 0.0506(17) 0.0350(14) 0.069(2) -0.0158(13) -0.0322(15) 0.0083(12)
C28 0.0329(12) 0.0308(11) 0.0320(11) -0.0017(9) -0.0138(9) -0.0110(9)
C29 0.0331(12) 0.0370(13) 0.0371(13) -0.0045(10) -0.0082(10) -0.0067(10)
C33 0.0483(15) 0.0422(14) 0.0324(12) -0.0024(10) -0.0178(11) -0.0140(12)
C24 0.0255(14) 0.081(3) 0.114(3) -0.070(3) -0.0035(18) -0.0056(15)
C25 0.0303(14) 0.0327(14) 0.103(3) -0.0195(16) 0.0059(16) -0.0079(11)
C23 0.0264(14) 0.143(4) 0.063(2) -0.070(3) -0.0026(14) -0.0103(19)
C10 0.0255(11) 0.0371(12) 0.0337(12) -0.0029(10) -0.0002(9) -0.0146(9)
C32 0.0525(17) 0.0506(16) 0.0429(15) 0.0098(12) -0.0269(13) -0.0208(14)
C30 0.0401(15) 0.0374(14) 0.0626(19) -0.0086(13) -0.0134(14) -0.0035(12)
C31 0.0490(17) 0.0430(16) 0.0632(19) 0.0134(14) -0.0294(15) -0.0156(13)
Cl9 0.116(3) 0.157(4) 0.147(4) 0.044(3) -0.047(3) 0.039(3)
Cl10 0.113(2) 0.0685(15) 0.107(3) 0.0206(17) -0.027(2) -0.0347(16)
C67 0.215(12) 0.117(10) 0.130(9) 0.061(8) -0.106(8) -0.095(10)

loop_
_atom_type_symbol
_atom_type_description
_atom_type_scat_dispersion_real
_atom_type_scat_dispersion_imag
_atom_type_scat_source
C C 0.0033 0.0016 'International Tables Vol C Tables 4.2.6.8 and 6.1.1.4'
H H 0.0000 0.0000 'International Tables Vol C Tables 4.2.6.8 and 6.1.1.4'
Cl Cl 0.1484 0.1585 'International Tables Vol C Tables 4.2.6.8 and 6.1.1.4'
Ge Ge 0.1547 1.8001 'International Tables Vol C Tables 4.2.6.8 and 6.1.1.4'
N N 0.0061 0.0033 'International Tables Vol C Tables 4.2.6.8 and 6.1.1.4'

loop_
_geom_angle_atom_site_label_1
_geom_angle_atom_site_label_2
_geom_angle_atom_site_label_3
_geom_angle
N5 Ge1 Cl1 87.50(5)
N5 Ge1 N8 140.60(7)
N4 Ge1 Cl1 105.49(5)
N4 Ge1 N5 73.08(7)
N4 Ge1 N8 72.02(7)
N8 Ge1 Cl1 84.68(5)
Cl8 Ge4 Cl7 96.15(3)
Cl8 Ge4 Cl6 94.36(3)
Cl7 Ge4 Cl6 95.04(3)
N2 Ge2 Cl2 100.90(5)
N2 Ge2 N3 73.14(7)
N2 Ge2 N0AA 72.53(6)
N3 Ge2 Cl2 85.73(5)
N3 Ge2 N0AA 142.82(7)
N0AA Ge2 Cl2 87.09(4)
Cl4 Ge3 Cl5 94.93(2)
Cl4 Ge3 Cl3 95.28(2)
Cl5 Ge3 Cl3 95.94(2)
C41 N2 Ge2 119.19(13)
C41 N2 C45 119.49(18)
C45 N2 Ge2 119.79(14)
C52 N3 Ge2 136.68(15)
C46 N3 Ge2 116.47(14)
C46 N3 C52 106.82(18)
C40 N0AA Ge2 114.11(13)
C40 N0AA C34 106.77(16)
C34 N0AA Ge2 136.30(13)
C40 N7 C39 106.26(16)
C40 N7 C53 132.22(18)
C39 N7 C53 121.22(17)
N2 C41 C40 112.39(17)
N2 C41 C42 120.77(19)
C42 C41 C40 126.83(19)
N0AA C40 N7 111.99(18)
N0AA C40 C41 117.12(17)
N7 C40 C41 130.82(18)
N2 C45 C44 121.5(2)
N2 C45 C46 111.81(18)
C44 C45 C46 126.6(2)
C7 N6 C6 106.41(17)
C7 N6 C20 131.51(19)
C6 N6 C20 121.94(18)
C7 N5 Ge1 116.46(14)
C7 N5 C1 106.95(17)
C1 N5 Ge1 134.98(14)
C8 N4 Ge1 118.97(14)
C12 N4 Ge1 119.73(13)
C12 N4 C8 119.96(18)
N4 C8 C7 111.49(17)
N4 C8 C9 120.9(2)
C9 C8 C7 127.61(19)
N6 C7 C8 131.05(18)
N5 C7 N6 111.82(19)
N5 C7 C8 117.13(18)
C3 C2 C1 117.0(2)
N5 C1 C2 130.77(19)
N5 C1 C6 108.17(18)
C2 C1 C6 121.0(2)
N6 C6 C1 106.63(18)
N6 C6 C5 131.16(19)
C5 C6 C1 122.2(2)
C2 C3 C4 121.4(2)
N0AA C34 C39 108.06(18)
N0AA C34 C35 130.95(18)
C35 C34 C39 120.98(19)
C37 C38 C39 116.25(19)
C5 C4 C3 122.1(2)
C4 C5 C6 116.2(2)
N7 C39 C34 106.91(17)
N7 C39 C38 131.10(19)
C38 C39 C34 121.98(19)
N7 C53 C54 111.12(17)
C36 C35 C34 117.0(2)
N6 C20 C21 111.37(18)
C35 C36 C37 121.7(2)
C43 C42 C41 119.3(2)
C42 C43 C44 120.0(2)
C43 C44 C45 118.9(2)
C13 N8 Ge1 116.93(14)
C13 N8 C19 107.07(19)
C19 N8 Ge1 134.25(16)
C13 N9 C14 106.03(19)
C13 N9 C27 131.96(19)
C14 N9 C27 121.63(19)
C46 N10 C60 132.1(2)
C46 N10 C47 105.78(18)
C47 N10 C60 121.99(18)
C59 C54 C53 120.8(2)
C59 C54 C55 119.3(2)
C55 C54 C53 119.9(2)
C54 C59 C58 120.6(2)
N4 C12 C13 111.44(18)
N4 C12 C11 121.13(19)
C11 C12 C13 127.4(2)
N8 C13 N9 111.93(18)
N8 C13 C12 116.04(19)
N9 C13 C12 131.9(2)
N8 C19 C14 108.3(2)
N8 C19 C18 130.3(2)
C14 C19 C18 121.4(2)
C10 C9 C8 119.0(2)
C10 C11 C12 118.8(2)
N9 C14 C19 106.66(19)
N9 C14 C15 131.3(2)
C19 C14 C15 122.0(2)
N9 C27 C28 110.89(19)
N3 C52 C47 108.0(2)
N3 C52 C51 130.5(2)
C51 C52 C47 121.4(2)
N10 C60 C61 112.89(18)
N3 C46 C45 117.43(18)
N3 C46 N10 112.42(19)
N10 C46 C45 130.1(2)
C49 C48 C47 115.8(2)
N10 C47 C52 106.95(18)
N10 C47 C48 130.8(2)
C52 C47 C48 122.2(2)
C16 C15 C14 115.9(3)
C38 C37 C36 122.1(2)
C50 C51 C52 116.6(2)
C66 C61 C60 119.1(2)
C66 C61 C62 118.9(2)
C62 C61 C60 121.9(2)
C51 C50 C49 121.5(2)
C48 C49 C50 122.4(2)
C65 C66 C61 121.0(2)
C57 C58 C59 120.1(2)
C54 C55 C56 120.0(3)
C58 C57 C56 119.8(3)
C26 C21 C20 120.9(2)
C26 C21 C22 119.5(3)
C22 C21 C20 119.6(3)
C21 C26 C25 120.9(3)
C21 C22 C23 118.7(4)
C57 C56 C55 120.2(3)
C15 C16 C17 122.6(2)
C63 C62 C61 120.2(2)
C17 C18 C19 116.6(3)
C18 C17 C16 121.5(2)
C66 C65 C64 119.5(3)
C63 C64 C65 120.2(3)
C64 C63 C62 120.2(3)
C29 C28 C27 121.4(2)
C29 C28 C33 119.1(2)
C33 C28 C27 119.5(2)
C28 C29 C30 119.8(3)
C32 C33 C28 120.7(3)
C25 C24 C23 120.2(3)
C24 C25 C26 119.8(4)
C24 C23 C22 120.7(3)
C9 C10 C11 120.2(2)
C31 C32 C33 119.8(3)
C31 C30 C29 120.4(3)
C30 C31 C32 120.2(3)
Cl10 C67 Cl9 109.0(5)

loop_
_geom_bond_atom_site_label_1
_geom_bond_atom_site_label_2
_geom_bond_distance
Ge1 Cl1 2.2872(6)
Ge1 N5 2.1696(17)
Ge1 N4 2.1499(17)
Ge1 N8 2.1847(19)
Ge4 Cl8 2.2835(8)
Ge4 Cl7 2.3182(8)
Ge4 Cl6 2.3195(10)
Ge2 Cl2 2.2884(5)
Ge2 N2 2.1373(17)
Ge2 N3 2.1999(17)
Ge2 N0AA 2.2338(17)
Ge3 Cl4 2.2768(6)
Ge3 Cl5 2.3187(7)
Ge3 Cl3 2.3361(6)
N2 C41 1.355(3)
N2 C45 1.355(3)
N3 C52 1.383(3)
N3 C46 1.315(3)
N0AA C40 1.324(2)
N0AA C34 1.383(3)
N7 C40 1.369(2)
N7 C39 1.382(3)
N7 C53 1.480(2)
C41 C40 1.465(3)
C41 C42 1.394(3)
C45 C44 1.384(3)
C45 C46 1.469(3)
N6 C7 1.364(3)
N6 C6 1.389(3)
N6 C20 1.473(3)
N5 C7 1.328(3)
N5 C1 1.379(3)
N4 C8 1.358(3)
N4 C12 1.350(3)
C8 C7 1.468(3)
C8 C9 1.392(3)
C2 C1 1.396(3)
C2 C3 1.381(3)
C1 C6 1.402(3)
C6 C5 1.392(3)
C3 C4 1.410(3)
C34 C39 1.402(3)
C34 C35 1.397(3)
C38 C39 1.401(3)
C38 C37 1.377(3)
C4 C5 1.380(3)
C53 C54 1.517(3)
C35 C36 1.380(3)
C20 C21 1.514(3)
C36 C37 1.406(3)
C42 C43 1.376(3)
C43 C44 1.377(3)
N8 C13 1.320(3)
N8 C19 1.378(3)
N9 C13 1.368(3)
N9 C14 1.392(3)
N9 C27 1.474(3)
N10 C60 1.468(3)
N10 C46 1.365(3)
N10 C47 1.389(3)
C54 C59 1.385(3)
C54 C55 1.387(3)
C59 C58 1.386(3)
C12 C13 1.475(3)
C12 C11 1.390(3)
C19 C14 1.396(3)
C19 C18 1.398(3)
C9 C10 1.373(3)
C11 C10 1.386(3)
C14 C15 1.399(3)
C27 C28 1.508(3)
C52 C47 1.394(3)
C52 C51 1.392(3)
C60 C61 1.499(3)
C48 C47 1.399(3)
C48 C49 1.380(4)
C15 C16 1.378(4)
C51 C50 1.388(3)
C61 C66 1.383(3)
C61 C62 1.388(3)
C50 C49 1.403(4)
C66 C65 1.382(4)
C58 C57 1.377(4)
C55 C56 1.393(4)
C57 C56 1.383(5)
C21 C26 1.382(4)
C21 C22 1.384(4)
C26 C25 1.393(4)
C22 C23 1.413(5)
C16 C17 1.401(4)
C62 C63 1.384(4)
C18 C17 1.384(3)
C65 C64 1.381(4)
C64 C63 1.373(4)
C28 C29 1.384(3)
C28 C33 1.398(3)
C29 C30 1.394(4)
C33 C32 1.380(4)
C24 C25 1.360(6)
C24 C23 1.370(7)
C32 C31 1.378(5)
C30 C31 1.377(5)
Cl9 C67 1.820(8)
Cl10 C67 1.713(8)
